data_2231599
loop_
_publ_author_name
'Ali, Mohamed Ashraf'
'Ismail, Rusli'
'Choon, Tan Soo'
'Loh, Wan-Sin'
'Fun, Hoong-Kun'

_publ_section_title
;
 (<i>E</i>)-2-(4-Bromobenzylidene)indan-1-one
;
_journal_coeditor_code LH5300
_journal_issue 9
_journal_name_full 'Acta Crystallographica Section E'
_journal_page_first o2306
_journal_page_last o2307
_journal_paper_doi 10.1107/S1600536811031746
_journal_volume 67
_journal_year 2011
_chemical_formula_iupac 'C16 H11 Br O'
_chemical_formula_moiety 'C16 H11 Br O'
_chemical_formula_sum 'C16 H11 Br O'
_chemical_formula_weight 299.16
_chemical_name_systematic
;
(<i>E</i>)-2-(4-Bromobenzylidene)indan-1-one
;
_space_group_IT_number 7
_symmetry_cell_setting monoclinic
_symmetry_space_group_name_Hall 'P -2yc'
_symmetry_space_group_name_H-M 'P 1 c 1'
_atom_sites_solution_hydrogens geom
_atom_sites_solution_primary direct
_atom_sites_solution_secondary difmap
_audit_creation_method SHELXL-97
_cell_angle_alpha 90.00
_cell_angle_beta 99.108(3)
_cell_angle_gamma 90.00
_cell_formula_units_Z 2
_cell_length_a 6.1933(7)
_cell_length_b 4.7441(5)
_cell_length_c 21.8572(19)
_cell_measurement_reflns_used 2130
_cell_measurement_temperature 297(2)
_cell_measurement_theta_max 24.55
_cell_measurement_theta_min 3.33
_cell_volume 634.10(11)
_computing_cell_refinement 'SAINT (Bruker, 2009)'
_computing_data_collection 'APEX2 (Bruker, 2009)'
_computing_data_reduction 'SAINT (Bruker, 2009)'
_computing_molecular_graphics 'SHELXTL (Sheldrick, 2008)'
_computing_publication_material 'SHELXTL (Sheldrick, 2008) and PLATON (Spek, 2009)'
_computing_structure_refinement 'SHELXTL (Sheldrick, 2008)'
_computing_structure_solution 'SHELXTL (Sheldrick, 2008)'
_diffrn_ambient_temperature 297(2)
_diffrn_measured_fraction_theta_full 0.999
_diffrn_measured_fraction_theta_max 0.999
_diffrn_measurement_device_type
;
Bruker SMART APEXII DUO CCD area-detector
;
_diffrn_measurement_method '\f and \w'
_diffrn_radiation_monochromator graphite
_diffrn_radiation_source 'fine-focus sealed tube'
_diffrn_radiation_type MoK\a
_diffrn_radiation_wavelength 0.71073
_diffrn_reflns_av_R_equivalents 0.0228
_diffrn_reflns_av_sigmaI/netI 0.0310
_diffrn_reflns_limit_h_max 8
_diffrn_reflns_limit_h_min -8
_diffrn_reflns_limit_k_max 6
_diffrn_reflns_limit_k_min -6
_diffrn_reflns_limit_l_max 29
_diffrn_reflns_limit_l_min -29
_diffrn_reflns_number 6671
_diffrn_reflns_theta_full 28.98
_diffrn_reflns_theta_max 28.98
_diffrn_reflns_theta_min 1.89
_diffrn_standards_number 0
_exptl_absorpt_coefficient_mu 3.225
_exptl_absorpt_correction_T_max 0.8202
_exptl_absorpt_correction_T_min 0.3982
_exptl_absorpt_correction_type multi-scan
_exptl_absorpt_process_details '(<i>SADABS</i>; Bruker, 2009)'
_exptl_crystal_colour colourless
_exptl_crystal_density_diffrn 1.567
_exptl_crystal_density_method 'not measured'
_exptl_crystal_description plate
_exptl_crystal_F_000 300
_exptl_crystal_size_max 0.35
_exptl_crystal_size_mid 0.16
_exptl_crystal_size_min 0.06
_refine_diff_density_max 0.250
_refine_diff_density_min -0.149
_refine_ls_abs_structure_details 'Flack (1983) 1189 Friedel pairs'
_refine_ls_abs_structure_Flack 0.00(6)
_refine_ls_extinction_method none
_refine_ls_goodness_of_fit_ref 0.995
_refine_ls_hydrogen_treatment constr
_refine_ls_matrix_type full
_refine_ls_number_parameters 164
_refine_ls_number_reflns 2884
_refine_ls_number_restraints 2
_refine_ls_restrained_S_all 0.994
_refine_ls_R_factor_all 0.0395
_refine_ls_R_factor_gt 0.0265
_refine_ls_shift/su_max_lt 0.001
_refine_ls_shift/su_mean 0.000
_refine_ls_structure_factor_coef Fsqd
_refine_ls_weighting_details 'calc w=1/[\s^2^(Fo^2^)+(0.0281P)^2^] where P=(Fo^2^+2Fc^2^)/3'
_refine_ls_weighting_scheme calc
_refine_ls_wR_factor_gt 0.0538
_refine_ls_wR_factor_ref 0.0574
_reflns_number_gt 2314
_reflns_number_total 2884
_reflns_threshold_expression I>2\s(I)
_cod_data_source_file lh5300.cif
_cod_data_source_block I
_cod_original_sg_symbol_H-M 'P c'
_cod_database_code 2231599
_cod_database_fobs_code 2231599

loop_
_symmetry_equiv_pos_as_xyz
'x, y, z'
'x, -y, z+1/2'

loop_
_atom_site_type_symbol
_atom_site_label
_atom_site_fract_x
_atom_site_fract_y
_atom_site_fract_z
_atom_site_U_iso_or_equiv
_atom_site_adp_type
_atom_site_calc_flag
_atom_site_refinement_flags
_atom_site_occupancy
_atom_site_symmetry_multiplicity
Br Br1 1.082380(15) 1.59421(5) 0.528270(11) 0.06352(10) Uani d . 1 1
O O1 0.1862(3) 0.3615(4) 0.29957(9) 0.0621(5) Uani d . 1 1
C C1 0.5691(4) 1.0857(5) 0.45115(11) 0.0475(6) Uani d . 1 1
H H1A 0.4363 1.0274 0.4617 0.057 Uiso calc R 1 1
C C2 0.6967(4) 1.2730(6) 0.48919(11) 0.0508(6) Uani d . 1 1
H H2A 0.6505 1.3426 0.5247 0.061 Uiso calc R 1 1
C C3 0.8943(4) 1.3551(5) 0.47354(11) 0.0469(5) Uani d . 1 1
C C4 0.9614(4) 1.2637(6) 0.41993(11) 0.0478(6) Uani d . 1 1
H H4A 1.0926 1.3275 0.4093 0.057 Uiso calc R 1 1
C C5 0.8327(4) 1.0764(6) 0.38194(11) 0.0466(6) Uani d . 1 1
H H5A 0.8784 1.0126 0.3458 0.056 Uiso calc R 1 1
C C6 0.6340(4) 0.9814(6) 0.39723(11) 0.0409(5) Uani d . 1 1
C C7 0.4929(3) 0.7746(6) 0.36006(10) 0.0438(5) Uani d . 1 1
H H7A 0.3638 0.7333 0.3749 0.053 Uiso calc R 1 1
C C8 0.5191(4) 0.6371(5) 0.30879(11) 0.0399(5) Uani d . 1 1
C C9 0.7021(4) 0.6449(5) 0.26989(10) 0.0414(6) Uani d . 1 1
H H9A 0.7175 0.8319 0.2532 0.050 Uiso calc R 1 1
H H9B 0.8403 0.5885 0.2941 0.050 Uiso calc R 1 1
C C10 0.6285(4) 0.4365(5) 0.21908(12) 0.0415(6) Uani d . 1 1
C C11 0.7351(5) 0.3606(6) 0.17000(12) 0.0541(6) Uani d . 1 1
H H11A 0.8682 0.4418 0.1654 0.065 Uiso calc R 1 1
C C12 0.6374(5) 0.1604(6) 0.12821(13) 0.0635(7) Uani d . 1 1
H H12A 0.7059 0.1078 0.0951 0.076 Uiso calc R 1 1
C C13 0.4405(6) 0.0381(7) 0.13496(14) 0.0609(7) Uani d . 1 1
H H13A 0.3791 -0.0966 0.1065 0.073 Uiso calc R 1 1
C C14 0.3334(4) 0.1125(6) 0.18326(12) 0.0529(6) Uani d . 1 1
H H14A 0.2006 0.0305 0.1879 0.063 Uiso calc R 1 1
C C15 0.4308(4) 0.3145(5) 0.22484(10) 0.0445(5) Uani d . 1 1
C C16 0.3531(4) 0.4282(5) 0.28031(12) 0.0450(6) Uani d . 1 1

loop_
_atom_site_aniso_label
_atom_site_aniso_U_11
_atom_site_aniso_U_22
_atom_site_aniso_U_33
_atom_site_aniso_U_12
_atom_site_aniso_U_13
_atom_site_aniso_U_23
Br1 0.06614(16) 0.06279(16) 0.06060(15) -0.0043(2) 0.00682(10) -0.00762(18)
O1 0.0404(9) 0.0778(14) 0.0716(12) -0.0037(9) 0.0194(8) -0.0069(10)
C1 0.0478(12) 0.0513(15) 0.0479(12) 0.0046(13) 0.0210(10) 0.0048(12)
C2 0.0597(15) 0.0527(16) 0.0439(12) 0.0045(13) 0.0204(11) 0.0013(11)
C3 0.0507(12) 0.0432(14) 0.0467(12) 0.0087(11) 0.0078(10) 0.0069(10)
C4 0.0453(12) 0.0522(16) 0.0481(12) -0.0004(12) 0.0138(9) 0.0055(12)
C5 0.0465(12) 0.0543(17) 0.0421(12) 0.0031(13) 0.0171(9) 0.0028(11)
C6 0.0414(11) 0.0427(12) 0.0402(12) 0.0073(11) 0.0116(10) 0.0060(11)
C7 0.0361(10) 0.0533(15) 0.0451(12) 0.0051(11) 0.0157(9) 0.0090(11)
C8 0.0346(10) 0.0449(14) 0.0417(12) 0.0098(10) 0.0109(10) 0.0070(10)
C9 0.0388(12) 0.0442(15) 0.0438(12) 0.0063(11) 0.0143(10) 0.0058(10)
C10 0.0450(12) 0.0384(14) 0.0425(13) 0.0117(11) 0.0111(10) 0.0062(10)
C11 0.0613(14) 0.0538(16) 0.0519(13) 0.0039(13) 0.0232(12) -0.0010(12)
C12 0.083(2) 0.0614(18) 0.0494(14) 0.0138(16) 0.0208(13) -0.0018(13)
C13 0.073(2) 0.0552(17) 0.0513(16) 0.0106(17) -0.0003(13) -0.0036(13)
C14 0.0481(13) 0.0514(16) 0.0558(14) 0.0044(13) -0.0026(11) 0.0017(12)
C15 0.0435(11) 0.0442(13) 0.0455(12) 0.0102(11) 0.0065(9) 0.0051(10)
C16 0.0360(12) 0.0512(16) 0.0480(13) 0.0111(11) 0.0073(10) 0.0076(11)

loop_
_atom_type_symbol
_atom_type_description
_atom_type_scat_dispersion_real
_atom_type_scat_dispersion_imag
_atom_type_scat_source
C C 0.0033 0.0016 'International Tables Vol C Tables 4.2.6.8 and 6.1.1.4'
H H 0.0000 0.0000 'International Tables Vol C Tables 4.2.6.8 and 6.1.1.4'
O O 0.0106 0.0060 'International Tables Vol C Tables 4.2.6.8 and 6.1.1.4'
Br Br -0.2901 2.4595 'International Tables Vol C Tables 4.2.6.8 and 6.1.1.4'

loop_
_geom_angle_atom_site_label_1
_geom_angle_atom_site_label_2
_geom_angle_atom_site_label_3
_geom_angle
C2 C1 C6 121.6(2)
C2 C1 H1A 119.2
C6 C1 H1A 119.2
C1 C2 C3 118.7(2)
C1 C2 H2A 120.7
C3 C2 H2A 120.7
C4 C3 C2 121.5(2)
C4 C3 Br1 119.07(19)
C2 C3 Br1 119.40(19)
C3 C4 C5 119.5(2)
C3 C4 H4A 120.3
C5 C4 H4A 120.3
C4 C5 C6 120.6(2)
C4 C5 H5A 119.7
C6 C5 H5A 119.7
C1 C6 C5 118.0(2)
C1 C6 C7 118.6(2)
C5 C6 C7 123.4(2)
C8 C7 C6 130.7(2)
C8 C7 H7A 114.6
C6 C7 H7A 114.6
C7 C8 C16 120.7(2)
C7 C8 C9 131.4(2)
C16 C8 C9 108.0(2)
C10 C9 C8 103.4(2)
C10 C9 H9A 111.1
C8 C9 H9A 111.1
C10 C9 H9B 111.1
C8 C9 H9B 111.1
H9A C9 H9B 109.1
C15 C10 C11 119.9(2)
C15 C10 C9 112.3(2)
C11 C10 C9 127.9(2)
C12 C11 C10 118.2(3)
C12 C11 H11A 120.9
C10 C11 H11A 120.9
C13 C12 C11 121.2(3)
C13 C12 H12A 119.4
C11 C12 H12A 119.4
C14 C13 C12 121.0(3)
C14 C13 H13A 119.5
C12 C13 H13A 119.5
C13 C14 C15 117.7(3)
C13 C14 H14A 121.1
C15 C14 H14A 121.1
C10 C15 C14 122.0(2)
C10 C15 C16 109.4(2)
C14 C15 C16 128.7(2)
O1 C16 C15 126.4(2)
O1 C16 C8 126.5(2)
C15 C16 C8 107.0(2)

loop_
_geom_bond_atom_site_label_1
_geom_bond_atom_site_label_2
_geom_bond_distance
Br1 C3 1.906(3)
O1 C16 1.219(3)
C1 C2 1.378(4)
C1 C6 1.395(3)
C1 H1A 0.9300
C2 C3 1.378(4)
C2 H2A 0.9300
C3 C4 1.374(3)
C4 C5 1.380(4)
C4 H4A 0.9300
C5 C6 1.400(3)
C5 H5A 0.9300
C6 C7 1.470(4)
C7 C8 1.329(3)
C7 H7A 0.9300
C8 C16 1.491(4)
C8 C9 1.521(3)
C9 C10 1.503(4)
C9 H9A 0.9700
C9 H9B 0.9700
C10 C15 1.377(4)
C10 C11 1.393(4)
C11 C12 1.388(4)
C11 H11A 0.9300
C12 C13 1.379(5)
C12 H12A 0.9300
C13 C14 1.378(4)
C13 H13A 0.9300
C14 C15 1.391(4)
C14 H14A 0.9300
C15 C16 1.476(3)

loop_
_geom_hbond_atom_site_label_D
_geom_hbond_atom_site_label_H
_geom_hbond_atom_site_label_A
_geom_hbond_site_symmetry_A
_geom_hbond_distance_DH
_geom_hbond_distance_HA
_geom_hbond_distance_DA
_geom_hbond_angle_DHA
_geom_hbond_publ_flag
C4 H4A O1 1_665 0.93 2.56 3.199(3) 126 yes
C9 H9B O1 1_655 0.97 2.38 3.256(3) 149 yes
C9 H9A Cg1 1_565 0.9700 2.68 3.528(3) 147 yes

loop_
_geom_torsion_atom_site_label_1
_geom_torsion_atom_site_label_2
_geom_torsion_atom_site_label_3
_geom_torsion_atom_site_label_4
_geom_torsion
C6 C1 C2 C3 -0.8(4)
C1 C2 C3 C4 2.7(4)
C1 C2 C3 Br1 -175.86(18)
C2 C3 C4 C5 -2.6(4)
Br1 C3 C4 C5 175.93(18)
C3 C4 C5 C6 0.7(4)
C2 C1 C6 C5 -1.1(4)
C2 C1 C6 C7 177.9(2)
C4 C5 C6 C1 1.2(4)
C4 C5 C6 C7 -177.8(2)
C1 C6 C7 C8 -177.5(3)
C5 C6 C7 C8 1.5(4)
C6 C7 C8 C16 178.2(2)
C6 C7 C8 C9 -0.6(5)
C7 C8 C9 C10 179.5(3)
C16 C8 C9 C10 0.7(2)
C8 C9 C10 C15 -0.2(3)
C8 C9 C10 C11 179.8(3)
C15 C10 C11 C12 -0.4(4)
C9 C10 C11 C12 179.6(3)
C10 C11 C12 C13 -0.3(4)
C11 C12 C13 C14 0.5(5)
C12 C13 C14 C15 -0.1(4)
C11 C10 C15 C14 0.8(4)
C9 C10 C15 C14 -179.1(2)
C11 C10 C15 C16 179.7(2)
C9 C10 C15 C16 -0.3(3)
C13 C14 C15 C10 -0.6(4)
C13 C14 C15 C16 -179.2(3)
C10 C15 C16 O1 -178.5(3)
C14 C15 C16 O1 0.3(4)
C10 C15 C16 C8 0.7(3)
C14 C15 C16 C8 179.5(2)
C7 C8 C16 O1 -0.7(4)
C9 C8 C16 O1 178.3(3)
C7 C8 C16 C15 -179.8(2)
C9 C8 C16 C15 -0.9(2)

loop_
_cod_related_entry_id
_cod_related_entry_database
_cod_related_entry_code
1 ChemSpider 4513296
